data_7151658
loop_
_publ_author_name
'Ramesh, Veera V. E.'
'Roy, Arup'
'Vijayadas, Kuruppanthara N.'
'Kendhale, Amol M.'
'Prabhakaran, Panchami'
'Gonnade, Rajesh'
'Puranik, Vedavati G.'
'Sanjayan, Gangadhar J.'

_publ_section_title
;
 Conformationally rigid aromatic amino acids as potential building
 blocks for abiotic foldamers.
;
_journal_issue 2
_journal_name_full 'Organic &amp; biomolecular chemistry'
_journal_page_first 367
_journal_page_last 369
_journal_paper_doi 10.1039/C0OB00593B
_journal_volume 9
_journal_year 2011
_chemical_formula_moiety 'C24 H29 N O4'
_chemical_formula_sum 'C24 H29 N O4'
_chemical_formula_weight 395.48
_chemical_name_systematic
;
?
;
_space_group_IT_number 14
_symmetry_cell_setting monoclinic
_symmetry_space_group_name_Hall '-P 2yn'
_symmetry_space_group_name_H-M 'P 1 21/n 1'
_atom_sites_solution_hydrogens geom
_atom_sites_solution_primary direct
_atom_sites_solution_secondary difmap
_audit_creation_method SHELXL-97
_cell_angle_alpha 90.00
_cell_angle_beta 104.754(10)
_cell_angle_gamma 90.00
_cell_formula_units_Z 4
_cell_length_a 10.881(7)
_cell_length_b 17.932(11)
_cell_length_c 11.015(7)
_cell_measurement_reflns_used 1937
_cell_measurement_temperature 297(2)
_cell_measurement_theta_max 25.13
_cell_measurement_theta_min 2.244
_cell_volume 2078(2)
_computing_cell_refinement 'SAINT (Bruker, 2003)'
_computing_data_collection 'SMART (Bruker, 2003)'
_computing_data_reduction SAINT
_computing_molecular_graphics 'ORTEP-3 (Farrugia, 1997) and Mercury (Macrae et al., 2006)'
_computing_publication_material 'SHELXTL (Bruker, 2003)'
_computing_structure_refinement 'SHELXL97 (Sheldrick, 1997)'
_computing_structure_solution 'SHELXS97 (Sheldrick, 1997)'
_diffrn_ambient_temperature 297(2)
_diffrn_measured_fraction_theta_full 0.998
_diffrn_measured_fraction_theta_max 0.998
_diffrn_measurement_device 'Bruker Smart APEX'
_diffrn_measurement_device_type 'CCD Area Detector'
_diffrn_measurement_method 'Phi and Omega Scan'
_diffrn_radiation_monochromator graphite
_diffrn_radiation_source 'fine-focus sealed tube'
_diffrn_radiation_type MoK\a
_diffrn_radiation_wavelength 0.71073
_diffrn_reflns_av_R_equivalents 0.0488
_diffrn_reflns_av_sigmaI/netI 0.0453
_diffrn_reflns_limit_h_max 12
_diffrn_reflns_limit_h_min -12
_diffrn_reflns_limit_k_max 20
_diffrn_reflns_limit_k_min -21
_diffrn_reflns_limit_l_max 13
_diffrn_reflns_limit_l_min -13
_diffrn_reflns_number 14637
_diffrn_reflns_theta_full 25.00
_diffrn_reflns_theta_max 25.00
_diffrn_reflns_theta_min 2.24
_exptl_absorpt_coefficient_mu 0.085
_exptl_absorpt_correction_T_max 0.9940
_exptl_absorpt_correction_T_min 0.9585
_exptl_absorpt_correction_type multi-scan
_exptl_absorpt_process_details '(SADABS; Bruker, 2003)'
_exptl_crystal_colour colourless
_exptl_crystal_density_diffrn 1.264
_exptl_crystal_density_method 'not measured'
_exptl_crystal_description plate
_exptl_crystal_F_000 848
_exptl_crystal_size_max 0.50
_exptl_crystal_size_mid 0.48
_exptl_crystal_size_min 0.07
_refine_diff_density_max 0.678
_refine_diff_density_min -0.224
_refine_diff_density_rms 0.069
_refine_ls_extinction_method none
_refine_ls_goodness_of_fit_ref 1.063
_refine_ls_hydrogen_treatment riding
_refine_ls_matrix_type full
_refine_ls_number_parameters 269
_refine_ls_number_reflns 3648
_refine_ls_number_restraints 0
_refine_ls_restrained_S_all 1.063
_refine_ls_R_factor_all 0.1334
_refine_ls_R_factor_gt 0.0912
_refine_ls_shift/su_max 0.000
_refine_ls_shift/su_mean 0.000
_refine_ls_structure_factor_coef Fsqd
_refine_ls_weighting_details 'calc w=1/[\s^2^(Fo^2^)+(0.1185P)^2^+2.1326P] where P=(Fo^2^+2Fc^2^)/3'
_refine_ls_weighting_scheme calc
_refine_ls_wR_factor_gt 0.2283
_refine_ls_wR_factor_ref 0.2556
_reflns_number_gt 2338
_reflns_number_total 3648
_reflns_threshold_expression >2sigma(I)
_cod_data_source_file C0OB00593B.TXT
_cod_data_source_block arup1
_cod_depositor_comments
;
The following automatic conversions were performed:
'_symmetry_cell_setting' value 'Monoclinic' changed to 'monoclinic'
according to '/home/saulius/struct/CIF-dictionaries/cif_core.dic'
dictionary named 'cif_core.dic' version 2.4.1 from 2010-06-29.

Automatic conversion script
Id: cif_fix_enum 1555 2011-01-17 13:19:09Z saulius 
;
_cod_original_sg_symbol_H-M 'P 21/n'
_cod_database_code 7151658

loop_
_symmetry_equiv_pos_as_xyz
'x, y, z'
'-x+1/2, y+1/2, -z+1/2'
'-x, -y, -z'
'x-1/2, -y-1/2, z-1/2'

loop_
_atom_site_label
_atom_site_type_symbol
_atom_site_fract_x
_atom_site_fract_y
_atom_site_fract_z
_atom_site_U_iso_or_equiv
_atom_site_adp_type
_atom_site_occupancy
_atom_site_symmetry_multiplicity
_atom_site_calc_flag
_atom_site_refinement_flags
_atom_site_disorder_assembly
_atom_site_disorder_group
O1 O 0.4181(3) 0.17040(18) 1.2284(3) 0.0628(10) Uani 1 1 d . . .
O2 O 0.2717(3) 0.24784(19) 1.2494(3) 0.0674(10) Uani 1 1 d . . .
H2 H 0.1964 0.2565 1.2171 0.101 Uiso 1 1 calc R . .
O3 O 0.0568(3) 0.24293(15) 1.0925(3) 0.0490(8) Uani 1 1 d . . .
O3' O -0.0592(3) 0.25303(15) 0.4077(2) 0.0452(8) Uani 1 1 d . . .
N1' N -0.2973(3) 0.20860(18) 0.3148(3) 0.0426(9) Uani 1 1 d . . .
H1A H -0.3742 0.1946 0.2824 0.051 Uiso 1 1 calc R . .
H1B H -0.2650 0.2443 0.2809 0.051 Uiso 1 1 calc R . .
C1 C -0.0009(3) 0.05528(19) 0.7435(3) 0.0311(8) Uani 1 1 d . . .
C2 C 0.1094(4) 0.0100(2) 0.7138(4) 0.0421(10) Uani 1 1 d . . .
H2A H 0.0808 -0.0402 0.6882 0.051 Uiso 1 1 calc R . .
H2B H 0.1363 0.0334 0.6455 0.051 Uiso 1 1 calc R . .
C3 C 0.2216(4) 0.0070(2) 0.8318(3) 0.0382(10) Uani 1 1 d . . .
C4 C 0.2682(3) 0.1059(2) 1.0131(3) 0.0354(9) Uani 1 1 d . . .
H4 H 0.3514 0.0894 1.0437 0.042 Uiso 1 1 calc R . .
C5 C 0.2237(3) 0.1628(2) 1.0750(3) 0.0330(9) Uani 1 1 d . . .
C6 C 0.0967(3) 0.18707(19) 1.0266(3) 0.0308(8) Uani 1 1 d . . .
C7 C 0.0198(3) 0.15596(19) 0.9180(3) 0.0309(8) Uani 1 1 d . . .
H7 H -0.0626 0.1732 0.8850 0.037 Uiso 1 1 calc R . .
C8 C 0.0687(3) 0.09859(19) 0.8601(3) 0.0284(8) Uani 1 1 d . . .
C9 C 0.1918(3) 0.0726(2) 0.9060(3) 0.0313(8) Uani 1 1 d . . .
C10 C 0.3493(4) 0.0148(3) 0.8018(5) 0.0714(16) Uani 1 1 d . . .
H10A H 0.3512 0.0604 0.7568 0.107 Uiso 1 1 calc R . .
H10B H 0.3621 -0.0266 0.7511 0.107 Uiso 1 1 calc R . .
H10C H 0.4154 0.0155 0.8784 0.107 Uiso 1 1 calc R . .
C11 C 0.2172(5) -0.0649(2) 0.9052(4) 0.0681(15) Uani 1 1 d . . .
H11A H 0.2300 -0.1069 0.8557 0.102 Uiso 1 1 calc R . .
H11B H 0.1360 -0.0691 0.9238 0.102 Uiso 1 1 calc R . .
H11C H 0.2830 -0.0639 0.9821 0.102 Uiso 1 1 calc R . .
C12 C 0.3105(4) 0.1944(2) 1.1878(3) 0.0347(9) Uani 1 1 d . . .
C13 C -0.0696(4) 0.2689(3) 1.0551(5) 0.0664(15) Uani 1 1 d . . .
H13A H -0.0856 0.2897 0.9722 0.100 Uiso 1 1 calc R . .
H13B H -0.0823 0.3066 1.1126 0.100 Uiso 1 1 calc R . .
H13C H -0.1268 0.2282 1.0550 0.100 Uiso 1 1 calc R . .
C2' C -0.1117(4) 0.0082(2) 0.7702(4) 0.0434(10) Uani 1 1 d . . .
H2'A H -0.0863 -0.0436 0.7827 0.052 Uiso 1 1 calc R . .
H2'B H -0.1319 0.0261 0.8460 0.052 Uiso 1 1 calc R . .
C3' C -0.2295(3) 0.0152(2) 0.6579(3) 0.0358(9) Uani 1 1 d . . .
C4' C -0.2711(3) 0.1159(2) 0.4811(3) 0.0324(9) Uani 1 1 d . . .
H4' H -0.3548 0.1006 0.4499 0.039 Uiso 1 1 calc R . .
C5' C -0.2245(3) 0.17328(19) 0.4229(3) 0.0303(8) Uani 1 1 d . . .
C6' C -0.0963(3) 0.19570(19) 0.4716(3) 0.0312(9) Uani 1 1 d . . .
C7' C -0.0205(3) 0.1603(2) 0.5769(3) 0.0342(9) Uani 1 1 d . . .
H7' H 0.0632 0.1753 0.6094 0.041 Uiso 1 1 calc R . .
C8' C -0.0707(3) 0.10256(19) 0.6329(3) 0.0271(8) Uani 1 1 d . . .
C9' C -0.1948(3) 0.08046(19) 0.5862(3) 0.0285(8) Uani 1 1 d . . .
C10' C -0.3499(5) 0.0300(3) 0.6998(5) 0.0796(18) Uani 1 1 d . . .
H10D H -0.3396 0.0748 0.7492 0.119 Uiso 1 1 calc R . .
H10E H -0.3660 -0.0112 0.7492 0.119 Uiso 1 1 calc R . .
H10F H -0.4202 0.0359 0.6274 0.119 Uiso 1 1 calc R . .
C11' C -0.2462(6) -0.0559(3) 0.5785(4) 0.0759(18) Uani 1 1 d . . .
H11F H -0.3127 -0.0486 0.5033 0.114 Uiso 1 1 calc R . .
H11E H -0.2681 -0.0966 0.6256 0.114 Uiso 1 1 calc R . .
H11D H -0.1682 -0.0671 0.5567 0.114 Uiso 1 1 calc R . .
C12' C 0.0632(4) 0.2824(3) 0.4547(5) 0.0706(16) Uani 1 1 d . . .
H12D H 0.0735 0.2978 0.5402 0.106 Uiso 1 1 calc R . .
H12E H 0.0747 0.3245 0.4050 0.106 Uiso 1 1 calc R . .
H12F H 0.1252 0.2449 0.4512 0.106 Uiso 1 1 calc R . .

loop_
_atom_site_aniso_label
_atom_site_aniso_U_11
_atom_site_aniso_U_22
_atom_site_aniso_U_33
_atom_site_aniso_U_23
_atom_site_aniso_U_13
_atom_site_aniso_U_12
O1 0.045(2) 0.077(2) 0.0536(19) -0.0003(16) -0.0116(15) -0.0075(16)
O2 0.059(2) 0.075(2) 0.055(2) -0.0181(18) -0.0095(16) 0.0010(18)
O3 0.0395(16) 0.0558(18) 0.0432(16) -0.0191(13) -0.0051(13) 0.0097(13)
O3' 0.0422(17) 0.0499(17) 0.0378(15) 0.0154(13) -0.0001(12) -0.0118(13)
N1' 0.0343(19) 0.057(2) 0.0290(17) 0.0014(15) -0.0060(14) 0.0047(16)
C1 0.032(2) 0.0310(19) 0.0278(19) 0.0007(15) 0.0023(16) 0.0005(15)
C2 0.044(2) 0.043(2) 0.034(2) -0.0059(17) 0.0004(18) 0.0052(18)
C3 0.038(2) 0.048(2) 0.027(2) -0.0003(17) 0.0066(17) 0.0132(18)
C4 0.023(2) 0.048(2) 0.030(2) 0.0090(17) -0.0017(16) 0.0059(16)
C5 0.030(2) 0.040(2) 0.0262(19) 0.0049(16) 0.0013(16) -0.0044(16)
C6 0.029(2) 0.0337(19) 0.0274(19) -0.0012(16) 0.0026(15) 0.0002(15)
C7 0.0263(19) 0.034(2) 0.030(2) -0.0015(15) 0.0023(16) 0.0029(15)
C8 0.0237(18) 0.035(2) 0.0242(19) 0.0052(15) 0.0020(15) -0.0037(15)
C9 0.0278(19) 0.038(2) 0.027(2) 0.0060(16) 0.0053(16) 0.0026(16)
C10 0.044(3) 0.115(4) 0.059(3) -0.023(3) 0.019(2) 0.008(3)
C11 0.107(4) 0.049(3) 0.046(3) 0.006(2) 0.015(3) 0.035(3)
C12 0.028(2) 0.046(2) 0.0268(19) 0.0014(18) 0.0000(16) -0.0079(17)
C13 0.052(3) 0.072(3) 0.064(3) -0.026(3) -0.005(2) 0.026(2)
C2' 0.043(2) 0.041(2) 0.040(2) 0.0056(18) 0.0000(19) -0.0107(18)
C3' 0.033(2) 0.045(2) 0.0278(19) -0.0043(17) 0.0049(16) -0.0116(17)
C4' 0.0228(19) 0.044(2) 0.0271(19) -0.0094(16) -0.0003(15) -0.0052(15)
C5' 0.0271(19) 0.039(2) 0.0222(18) -0.0053(15) 0.0022(15) 0.0039(16)
C6' 0.031(2) 0.0321(19) 0.0274(19) -0.0011(15) 0.0012(16) -0.0034(15)
C7' 0.0270(19) 0.040(2) 0.032(2) -0.0060(16) 0.0004(16) -0.0042(16)
C8' 0.0229(18) 0.0320(19) 0.0230(18) -0.0036(15) -0.0002(14) -0.0011(14)
C9' 0.0264(19) 0.0355(19) 0.0228(18) -0.0075(15) 0.0049(15) -0.0036(15)
C10' 0.058(3) 0.116(5) 0.075(4) 0.040(3) 0.036(3) 0.013(3)
C11' 0.133(5) 0.053(3) 0.039(3) -0.007(2) 0.016(3) -0.045(3)
C12' 0.060(3) 0.082(4) 0.064(3) 0.026(3) 0.004(3) -0.038(3)

loop_
_atom_type_symbol
_atom_type_description
_atom_type_scat_dispersion_real
_atom_type_scat_dispersion_imag
_atom_type_scat_source
C C 0.0033 0.0016 'International Tables Vol C Tables 4.2.6.8 and 6.1.1.4'
H H 0.0000 0.0000 'International Tables Vol C Tables 4.2.6.8 and 6.1.1.4'
N N 0.0061 0.0033 'International Tables Vol C Tables 4.2.6.8 and 6.1.1.4'
O O 0.0106 0.0060 'International Tables Vol C Tables 4.2.6.8 and 6.1.1.4'

loop_
_geom_angle_atom_site_label_1
_geom_angle_atom_site_label_2
_geom_angle_atom_site_label_3
_geom_angle
_geom_angle_site_symmetry_1
_geom_angle_site_symmetry_3
_geom_angle_publ_flag
C6 O3 C13 120.2(3) . . ?
C6' O3' C12' 118.0(3) . . ?
C8' C1 C8 115.5(3) . . ?
C8' C1 C2 112.3(3) . . ?
C8 C1 C2 101.5(3) . . ?
C8' C1 C2' 101.6(3) . . ?
C8 C1 C2' 111.0(3) . . ?
C2 C1 C2' 115.7(3) . . ?
C3 C2 C1 109.3(3) . . ?
C9 C3 C10 112.3(4) . . ?
C9 C3 C11 109.3(3) . . ?
C10 C3 C11 110.3(4) . . ?
C9 C3 C2 101.3(3) . . ?
C10 C3 C2 112.7(3) . . ?
C11 C3 C2 110.6(4) . . ?
C5 C4 C9 121.8(3) . . ?
C4 C5 C6 118.1(3) . . ?
C4 C5 C12 118.2(3) . . ?
C6 C5 C12 123.6(3) . . ?
O3 C6 C7 123.1(3) . . ?
O3 C6 C5 115.8(3) . . ?
C7 C6 C5 121.1(3) . . ?
C8 C7 C6 118.4(3) . . ?
C7 C8 C9 122.0(3) . . ?
C7 C8 C1 126.7(3) . . ?
C9 C8 C1 111.3(3) . . ?
C8 C9 C4 118.6(3) . . ?
C8 C9 C3 112.6(3) . . ?
C4 C9 C3 128.8(3) . . ?
O1 C12 O2 118.4(3) . . ?
O1 C12 C5 121.5(4) . . ?
O2 C12 C5 120.0(3) . . ?
C3' C2' C1 109.2(3) . . ?
C9' C3' C10' 111.9(3) . . ?
C9' C3' C11' 110.8(3) . . ?
C10' C3' C11' 109.5(4) . . ?
C9' C3' C2' 102.4(3) . . ?
C10' C3' C2' 112.1(4) . . ?
C11' C3' C2' 110.2(4) . . ?
C5' C4' C9' 121.0(3) . . ?
C4' C5' N1' 122.6(3) . . ?
C4' C5' C6' 118.6(3) . . ?
N1' C5' C6' 118.8(3) . . ?
O3' C6' C7' 125.7(3) . . ?
O3' C6' C5' 114.2(3) . . ?
C7' C6' C5' 120.2(3) . . ?
C8' C7' C6' 119.6(3) . . ?
C9' C8' C7' 120.6(3) . . ?
C9' C8' C1 112.4(3) . . ?
C7' C8' C1 126.9(3) . . ?
C8' C9' C4' 120.0(3) . . ?
C8' C9' C3' 112.3(3) . . ?
C4' C9' C3' 127.7(3) . . ?

loop_
_geom_bond_atom_site_label_1
_geom_bond_atom_site_label_2
_geom_bond_distance
_geom_bond_site_symmetry_2
_geom_bond_publ_flag
O1 C12 1.220(5) . ?
O2 C12 1.305(5) . ?
O3 C6 1.371(4) . ?
O3 C13 1.410(5) . ?
O3' C6' 1.364(4) . ?
O3' C12' 1.403(5) . ?
N1' C5' 1.402(4) . ?
C1 C8' 1.519(5) . ?
C1 C8 1.527(5) . ?
C1 C2 1.551(5) . ?
C1 C2' 1.560(5) . ?
C2 C3 1.541(5) . ?
C3 C9 1.514(5) . ?
C3 C10 1.514(6) . ?
C3 C11 1.528(6) . ?
C4 C5 1.382(5) . ?
C4 C9 1.392(5) . ?
C5 C6 1.418(5) . ?
C5 C12 1.469(5) . ?
C6 C7 1.390(5) . ?
C7 C8 1.387(5) . ?
C8 C9 1.387(5) . ?
C2' C3' 1.542(5) . ?
C3' C9' 1.513(5) . ?
C3' C10' 1.520(6) . ?
C3' C11' 1.531(6) . ?
C4' C5' 1.375(5) . ?
C4' C9' 1.395(5) . ?
C5' C6' 1.420(5) . ?
C6' C7' 1.393(5) . ?
C7' C8' 1.386(5) . ?
C8' C9' 1.375(5) . ?

loop_
_geom_torsion_atom_site_label_1
_geom_torsion_atom_site_label_2
_geom_torsion_atom_site_label_3
_geom_torsion_atom_site_label_4
_geom_torsion
_geom_torsion_site_symmetry_1
_geom_torsion_site_symmetry_2
_geom_torsion_site_symmetry_3
_geom_torsion_site_symmetry_4
_geom_torsion_publ_flag
C8' C1 C2 C3 143.0(3) . . . . ?
C8 C1 C2 C3 19.1(4) . . . . ?
C2' C1 C2 C3 -101.0(4) . . . . ?
C1 C2 C3 C9 -20.3(4) . . . . ?
C1 C2 C3 C10 -140.5(4) . . . . ?
C1 C2 C3 C11 95.5(4) . . . . ?
C9 C4 C5 C6 -0.1(5) . . . . ?
C9 C4 C5 C12 179.6(3) . . . . ?
C13 O3 C6 C7 3.5(6) . . . . ?
C13 O3 C6 C5 -177.4(4) . . . . ?
C4 C5 C6 O3 179.2(3) . . . . ?
C12 C5 C6 O3 -0.5(5) . . . . ?
C4 C5 C6 C7 -1.6(5) . . . . ?
C12 C5 C6 C7 178.7(3) . . . . ?
O3 C6 C7 C8 -178.7(3) . . . . ?
C5 C6 C7 C8 2.2(5) . . . . ?
C6 C7 C8 C9 -1.1(5) . . . . ?
C6 C7 C8 C1 177.7(3) . . . . ?
C8' C1 C8 C7 49.0(5) . . . . ?
C2 C1 C8 C7 170.7(3) . . . . ?
C2' C1 C8 C7 -65.9(4) . . . . ?
C8' C1 C8 C9 -132.0(3) . . . . ?
C2 C1 C8 C9 -10.4(4) . . . . ?
C2' C1 C8 C9 113.1(3) . . . . ?
C7 C8 C9 C4 -0.5(5) . . . . ?
C1 C8 C9 C4 -179.5(3) . . . . ?
C7 C8 C9 C3 176.7(3) . . . . ?
C1 C8 C9 C3 -2.3(4) . . . . ?
C5 C4 C9 C8 1.1(5) . . . . ?
C5 C4 C9 C3 -175.6(3) . . . . ?
C10 C3 C9 C8 134.4(4) . . . . ?
C11 C3 C9 C8 -102.8(4) . . . . ?
C2 C3 C9 C8 13.9(4) . . . . ?
C10 C3 C9 C4 -48.7(5) . . . . ?
C11 C3 C9 C4 74.1(5) . . . . ?
C2 C3 C9 C4 -169.2(4) . . . . ?
C4 C5 C12 O1 -1.8(5) . . . . ?
C6 C5 C12 O1 177.8(4) . . . . ?
C4 C5 C12 O2 -179.5(3) . . . . ?
C6 C5 C12 O2 0.2(6) . . . . ?
C8' C1 C2' C3' 14.0(4) . . . . ?
C8 C1 C2' C3' 137.3(3) . . . . ?
C2 C1 C2' C3' -107.8(3) . . . . ?
C1 C2' C3' C9' -13.9(4) . . . . ?
C1 C2' C3' C10' -133.9(4) . . . . ?
C1 C2' C3' C11' 104.0(4) . . . . ?
C9' C4' C5' N1' 177.9(3) . . . . ?
C9' C4' C5' C6' 0.3(5) . . . . ?
C12' O3' C6' C7' -3.8(6) . . . . ?
C12' O3' C6' C5' 175.5(4) . . . . ?
C4' C5' C6' O3' -179.9(3) . . . . ?
N1' C5' C6' O3' 2.4(5) . . . . ?
C4' C5' C6' C7' -0.5(5) . . . . ?
N1' C5' C6' C7' -178.3(3) . . . . ?
O3' C6' C7' C8' 180.0(3) . . . . ?
C5' C6' C7' C8' 0.7(5) . . . . ?
C6' C7' C8' C9' -0.6(5) . . . . ?
C6' C7' C8' C1 176.7(3) . . . . ?
C8 C1 C8' C9' -129.2(3) . . . . ?
C2 C1 C8' C9' 115.2(3) . . . . ?
C2' C1 C8' C9' -9.0(4) . . . . ?
C8 C1 C8' C7' 53.3(5) . . . . ?
C2 C1 C8' C7' -62.4(5) . . . . ?
C2' C1 C8' C7' 173.5(3) . . . . ?
C7' C8' C9' C4' 0.4(5) . . . . ?
C1 C8' C9' C4' -177.3(3) . . . . ?
C7' C8' C9' C3' 178.2(3) . . . . ?
C1 C8' C9' C3' 0.5(4) . . . . ?
C5' C4' C9' C8' -0.2(5) . . . . ?
C5' C4' C9' C3' -177.6(3) . . . . ?
C10' C3' C9' C8' 128.6(4) . . . . ?
C11' C3' C9' C8' -109.0(4) . . . . ?
C2' C3' C9' C8' 8.4(4) . . . . ?
C10' C3' C9' C4' -53.8(5) . . . . ?
C11' C3' C9' C4' 68.6(5) . . . . ?
C2' C3' C9' C4' -174.0(3) . . . . ?
